data_2222616
loop_
_publ_author_name
'Jasinski, Jerry P.'
'Butcher, Ray J.'
'Hakim Al-Arique, Q. N. M.'
'Yathirajan, H. S.'
'Narayana, B.'

_publ_section_title
;
 3-(2-Chloroethyl)-2-methyl-4<i>H</i>-pyrido[1,2-<i>a</i>]pyrimidin-4-one
;
_journal_coeditor_code CI2827
_journal_issue 8
_journal_name_full 'Acta Crystallographica Section E'
_journal_page_first o1987
_journal_page_last o1988
_journal_paper_doi 10.1107/S1600536809027548
_journal_volume 65
_journal_year 2009
_chemical_formula_iupac 'C11 H11 Cl N2 O'
_chemical_formula_moiety 'C11 H11 Cl N2 O'
_chemical_formula_sum 'C11 H11 Cl N2 O'
_chemical_formula_weight 222.67
_chemical_name_systematic
;
3-(2-Chloroethyl)-2-methyl-4<i>H</i>-pyrido[1,2-<i>a</i>]pyrimidin-4-one
;
_space_group_IT_number 19
_symmetry_cell_setting orthorhombic
_symmetry_space_group_name_Hall 'P 2ac 2ab'
_symmetry_space_group_name_H-M 'P 21 21 21'
_atom_sites_solution_hydrogens geom
_atom_sites_solution_primary direct
_atom_sites_solution_secondary difmap
_cell_angle_alpha 90.00
_cell_angle_beta 90.00
_cell_angle_gamma 90.00
_cell_formula_units_Z 4
_cell_length_a 4.2546(4)
_cell_length_b 11.6274(10)
_cell_length_c 20.604(2)
_cell_measurement_reflns_used 2755
_cell_measurement_temperature 110(2)
_cell_measurement_theta_max 32.5854
_cell_measurement_theta_min 4.7795
_cell_volume 1019.28(16)
_computing_cell_refinement '<i>CrysAlisPro</i> (Oxford Diffraction, 2007)'
_computing_data_collection '<i>CrysAlisPro</i> (Oxford Diffraction, 2007)'
_computing_data_reduction '<i>CrysAlisPro</i> (Oxford Diffraction, 2007)'
_computing_molecular_graphics '<i>SHELXTL</i> (Sheldrick, 2008)'
_computing_publication_material '<i>SHELXTL</i> (Sheldrick, 2008)'
_computing_structure_refinement '<i>SHELXL97</i> (Sheldrick, 2008)'
_computing_structure_solution '<i>SHELXS97</i> (Sheldrick, 2008)'
_diffrn_ambient_temperature 110(2)
_diffrn_detector_area_resol_mean 10.5081
_diffrn_measured_fraction_theta_full 0.987
_diffrn_measured_fraction_theta_max 0.904
_diffrn_measurement_device_type
;
Oxford Diffraction Gemini R CCD
;
_diffrn_measurement_method '\f and \w'
_diffrn_radiation_monochromator graphite
_diffrn_radiation_source 'Enhance (Mo) X-ray Source'
_diffrn_radiation_type MoK\a
_diffrn_radiation_wavelength 0.71073
_diffrn_reflns_av_R_equivalents 0.0541
_diffrn_reflns_av_sigmaI/netI 0.0588
_diffrn_reflns_limit_h_max 6
_diffrn_reflns_limit_h_min -3
_diffrn_reflns_limit_k_max 16
_diffrn_reflns_limit_k_min -17
_diffrn_reflns_limit_l_max 27
_diffrn_reflns_limit_l_min -30
_diffrn_reflns_number 4613
_diffrn_reflns_theta_full 25.00
_diffrn_reflns_theta_max 32.64
_diffrn_reflns_theta_min 4.89
_diffrn_standards_decay_% <2%
_diffrn_standards_number 0
_exptl_absorpt_coefficient_mu 0.347
_exptl_absorpt_correction_T_max 0.959
_exptl_absorpt_correction_T_min 0.835
_exptl_absorpt_correction_type multi-scan
_exptl_absorpt_process_details
;
(CrysAlis RED; Oxford Diffraction, 2007)
;
_exptl_crystal_colour colorless
_exptl_crystal_density_diffrn 1.451
_exptl_crystal_density_method 'not measured'
_exptl_crystal_description Plate
_exptl_crystal_F_000 464
_exptl_crystal_size_max 0.51
_exptl_crystal_size_mid 0.35
_exptl_crystal_size_min 0.12
_refine_diff_density_max 0.985
_refine_diff_density_min -0.515
_refine_ls_abs_structure_details 'Flack (1983), 1103 Friedel pairs'
_refine_ls_abs_structure_Flack 0.32(12)
_refine_ls_extinction_method none
_refine_ls_goodness_of_fit_ref 1.113
_refine_ls_hydrogen_treatment constr
_refine_ls_matrix_type full
_refine_ls_number_parameters 138
_refine_ls_number_reflns 3089
_refine_ls_number_restraints 0
_refine_ls_restrained_S_all 1.113
_refine_ls_R_factor_all 0.0761
_refine_ls_R_factor_gt 0.0653
_refine_ls_shift/su_max 0.001
_refine_ls_shift/su_mean <0.001
_refine_ls_structure_factor_coef Fsqd
_refine_ls_weighting_details 'calc w=1/[\s^2^(Fo^2^)+(0.1108P)^2^+0.2652P] where P=(Fo^2^+2Fc^2^)/3'
_refine_ls_weighting_scheme calc
_refine_ls_wR_factor_gt 0.1764
_refine_ls_wR_factor_ref 0.1811
_reflns_number_gt 2607
_reflns_number_total 3089
_reflns_threshold_expression I>2\s(I)
_cod_data_source_file ci2827.cif
_cod_data_source_block I
_cod_depositor_comments
;
The following automatic conversions were performed:
'_symmetry_cell_setting' value 'Orthorhombic' changed to 'orthorhombic'
according to '/home/saulius/struct/CIF-dictionaries/cif_core.dic'
dictionary named 'cif_core.dic' version 2.4.1 from 2010-06-29.

Automatic conversion script
Id: cif_fix_enum 1527 2010-12-29 10:47:43Z saulius 

The following automatic conversions were performed:

'_symmetry_cell_setting' value 'Orthorhombic' changed to
'orthorhombic' according to
/home/saulius/struct/CIF-dictionaries/cif_core.dic dictionary named
'cif_core.dic' version 2.4.1 from 2010-06-29.

Automatic conversion script
Id: cif_fix_values 1715 2011-07-08 13:25:40Z adriana 
;
_cod_original_cell_volume 1019.27(17)
_cod_database_code 2222616
_cod_database_fobs_code 2222616

loop_
_symmetry_equiv_pos_as_xyz
'x, y, z'
'-x+1/2, -y, z+1/2'
'-x, y+1/2, -z+1/2'
'x+1/2, -y+1/2, -z'

loop_
_atom_site_type_symbol
_atom_site_label
_atom_site_fract_x
_atom_site_fract_y
_atom_site_fract_z
_atom_site_U_iso_or_equiv
_atom_site_adp_type
_atom_site_calc_flag
_atom_site_refinement_flags
_atom_site_occupancy
_atom_site_disorder_assembly
_atom_site_disorder_group
Cl Cl 0.49448(19) 0.87358(6) 0.12093(3) 0.02056(18) Uani d . 1 . .
O O 0.1937(6) 1.09071(18) 0.30555(10) 0.0240(5) Uani d . 1 . .
N N1 -0.0403(6) 0.9961(2) 0.39118(10) 0.0150(4) Uani d . 1 . .
N N2 0.0097(7) 0.79306(19) 0.40322(11) 0.0172(4) Uani d . 1 . .
C C1 0.1541(7) 0.9982(2) 0.33357(13) 0.0151(5) Uani d . 1 . .
C C2 -0.1616(9) 1.0994(2) 0.41318(14) 0.0207(6) Uani d . 1 . .
H H2A -0.1116 1.1685 0.3909 0.025 Uiso calc R 1 . .
C C3 -0.3506(8) 1.1032(3) 0.46596(15) 0.0231(6) Uani d . 1 . .
H H3A -0.4354 1.1744 0.4803 0.028 Uiso calc R 1 . .
C C4 -0.4212(7) 0.9999(3) 0.49970(14) 0.0211(6) Uani d . 1 . .
H H4A -0.5530 1.0019 0.5369 0.025 Uiso calc R 1 . .
C C5 -0.3006(8) 0.8986(2) 0.47886(13) 0.0191(5) Uani d . 1 . .
H H5A -0.3477 0.8299 0.5019 0.023 Uiso calc R 1 . .
C C6 -0.1033(7) 0.8935(2) 0.42262(13) 0.0147(5) Uani d . 1 . .
C C7 0.1973(8) 0.7917(2) 0.34977(13) 0.0155(5) Uani d . 1 . .
C C8 0.3087(9) 0.6735(2) 0.33069(16) 0.0239(6) Uani d . 1 . .
H H8A 0.2581 0.6188 0.3653 0.036 Uiso calc R 1 . .
H H8B 0.5366 0.6750 0.3238 0.036 Uiso calc R 1 . .
H H8C 0.2038 0.6499 0.2905 0.036 Uiso calc R 1 . .
C C9 0.2748(7) 0.8891(2) 0.31499(12) 0.0146(5) Uani d . 1 . .
C C10 0.4766(9) 0.8869(2) 0.25437(12) 0.0182(5) Uani d . 1 . .
H H10A 0.6268 0.8220 0.2567 0.022 Uiso calc R 1 . .
H H10B 0.5983 0.9592 0.2511 0.022 Uiso calc R 1 . .
C C11 0.2671(7) 0.8733(3) 0.19491(13) 0.0201(5) Uani d . 1 . .
H H11A 0.1130 0.9371 0.1936 0.024 Uiso calc R 1 . .
H H11B 0.1489 0.8002 0.1982 0.024 Uiso calc R 1 . .

loop_
_atom_site_aniso_label
_atom_site_aniso_U_11
_atom_site_aniso_U_22
_atom_site_aniso_U_33
_atom_site_aniso_U_12
_atom_site_aniso_U_13
_atom_site_aniso_U_23
Cl 0.0233(3) 0.0253(3) 0.0132(3) -0.0031(3) 0.0030(3) -0.0001(2)
O 0.0323(13) 0.0185(9) 0.0214(10) -0.0029(9) 0.0024(10) 0.0048(8)
N1 0.0188(11) 0.0144(8) 0.0118(9) 0.0013(9) -0.0009(9) 0.0005(7)
N2 0.0200(10) 0.0157(8) 0.0160(10) -0.0002(12) -0.0001(11) 0.0019(7)
C1 0.0168(12) 0.0163(11) 0.0122(11) -0.0028(11) -0.0005(10) 0.0002(9)
C2 0.0286(15) 0.0163(11) 0.0173(13) 0.0039(12) 0.0000(12) -0.0001(9)
C3 0.0259(15) 0.0235(13) 0.0198(14) 0.0058(13) -0.0013(12) -0.0054(10)
C4 0.0198(14) 0.0300(14) 0.0135(12) 0.0026(12) 0.0017(10) -0.0019(10)
C5 0.0196(13) 0.0234(12) 0.0142(12) -0.0029(12) 0.0018(11) 0.0028(10)
C6 0.0178(11) 0.0146(11) 0.0118(11) -0.0013(9) -0.0029(9) 0.0017(8)
C7 0.0194(13) 0.0125(10) 0.0146(11) 0.0001(11) -0.0022(11) -0.0001(9)
C8 0.0282(16) 0.0167(11) 0.0267(15) 0.0015(13) 0.0028(14) -0.0022(10)
C9 0.0133(11) 0.0183(11) 0.0124(12) -0.0020(10) -0.0004(9) 0.0005(9)
C10 0.0164(12) 0.0245(12) 0.0138(11) -0.0008(13) 0.0011(10) 0.0003(9)
C11 0.0178(12) 0.0305(13) 0.0119(11) -0.0035(12) 0.0019(10) -0.0012(11)

loop_
_atom_type_symbol
_atom_type_description
_atom_type_scat_dispersion_real
_atom_type_scat_dispersion_imag
_atom_type_scat_source
C C 0.0033 0.0016 'International Tables Vol C Tables 4.2.6.8 and 6.1.1.4'
H H 0.0000 0.0000 'International Tables Vol C Tables 4.2.6.8 and 6.1.1.4'
N N 0.0061 0.0033 'International Tables Vol C Tables 4.2.6.8 and 6.1.1.4'
O O 0.0106 0.0060 'International Tables Vol C Tables 4.2.6.8 and 6.1.1.4'
Cl Cl 0.1484 0.1585 'International Tables Vol C Tables 4.2.6.8 and 6.1.1.4'

loop_
_geom_angle_atom_site_label_1
_geom_angle_atom_site_label_2
_geom_angle_atom_site_label_3
_geom_angle_site_symmetry_1
_geom_angle_site_symmetry_3
_geom_angle
_geom_angle_publ_flag
C2 N1 C6 . . 121.5(2) ?
C2 N1 C1 . . 117.9(2) ?
C6 N1 C1 . . 120.6(2) ?
C6 N2 C7 . . 117.9(2) ?
O C1 C9 . . 127.1(3) ?
O C1 N1 . . 118.5(3) ?
C9 C1 N1 . . 114.4(2) ?
C3 C2 N1 . . 120.9(3) ?
C3 C2 H2A . . 119.5 ?
N1 C2 H2A . . 119.5 ?
C2 C3 C4 . . 119.4(3) ?
C2 C3 H3A . . 120.3 ?
C4 C3 H3A . . 120.3 ?
C5 C4 C3 . . 120.0(3) ?
C5 C4 H4A . . 120.0 ?
C3 C4 H4A . . 120.0 ?
C4 C5 C6 . . 120.9(3) ?
C4 C5 H5A . . 119.5 ?
C6 C5 H5A . . 119.5 ?
N2 C6 N1 . . 123.3(2) ?
N2 C6 C5 . . 119.6(2) ?
N1 C6 C5 . . 117.2(2) ?
N2 C7 C9 . . 123.4(2) ?
N2 C7 C8 . . 114.0(2) ?
C9 C7 C8 . . 122.6(3) ?
C7 C8 H8A . . 109.5 ?
C7 C8 H8B . . 109.5 ?
H8A C8 H8B . . 109.5 ?
C7 C8 H8C . . 109.5 ?
H8A C8 H8C . . 109.5 ?
H8B C8 H8C . . 109.5 ?
C7 C9 C1 . . 120.4(2) ?
C7 C9 C10 . . 123.3(2) ?
C1 C9 C10 . . 116.3(2) ?
C9 C10 C11 . . 109.5(3) ?
C9 C10 H10A . . 109.8 ?
C11 C10 H10A . . 109.8 ?
C9 C10 H10B . . 109.8 ?
C11 C10 H10B . . 109.8 ?
H10A C10 H10B . . 108.2 ?
C10 C11 Cl . . 111.4(2) ?
C10 C11 H11A . . 109.3 ?
Cl C11 H11A . . 109.3 ?
C10 C11 H11B . . 109.3 ?
Cl C11 H11B . . 109.3 ?
H11A C11 H11B . . 108.0 ?

loop_
_geom_bond_atom_site_label_1
_geom_bond_atom_site_label_2
_geom_bond_site_symmetry_2
_geom_bond_distance
_geom_bond_publ_flag
Cl C11 . 1.805(3) ?
O C1 . 1.232(3) ?
N1 C2 . 1.383(4) ?
N1 C6 . 1.384(3) ?
N1 C1 . 1.447(3) ?
N2 C6 . 1.325(3) ?
N2 C7 . 1.360(4) ?
C1 C9 . 1.421(4) ?
C2 C3 . 1.353(5) ?
C2 H2A . 0.95 ?
C3 C4 . 1.420(5) ?
C3 H3A . 0.95 ?
C4 C5 . 1.355(4) ?
C4 H4A . 0.95 ?
C5 C6 . 1.432(4) ?
C5 H5A . 0.95 ?
C7 C9 . 1.381(4) ?
C7 C8 . 1.505(4) ?
C8 H8A . 0.98 ?
C8 H8B . 0.98 ?
C8 H8C . 0.98 ?
C9 C10 . 1.516(4) ?
C10 C11 . 1.523(4) ?
C10 H10A . 0.99 ?
C10 H10B . 0.99 ?
C11 H11A . 0.99 ?
C11 H11B . 0.99 ?

loop_
_geom_hbond_atom_site_label_D
_geom_hbond_atom_site_label_H
_geom_hbond_atom_site_label_A
_geom_hbond_site_symmetry_A
_geom_hbond_distance_DH
_geom_hbond_distance_HA
_geom_hbond_distance_DA
_geom_hbond_angle_DHA
_geom_hbond_publ_flag
C5 H5A N2 4_466 0.95 2.50 3.394(3) 157 y
C2 H2A Cl 3_555 0.95 2.90 3.559(3) 128 y

loop_
_geom_torsion_atom_site_label_1
_geom_torsion_atom_site_label_2
_geom_torsion_atom_site_label_3
_geom_torsion_atom_site_label_4
_geom_torsion_site_symmetry_1
_geom_torsion_site_symmetry_2
_geom_torsion_site_symmetry_3
_geom_torsion_site_symmetry_4
_geom_torsion
_geom_torsion_publ_flag
C2 N1 C1 O . . . . -2.5(4) ?
C6 N1 C1 O . . . . 177.1(3) ?
C2 N1 C1 C9 . . . . 178.7(3) ?
C6 N1 C1 C9 . . . . -1.8(4) ?
C6 N1 C2 C3 . . . . -0.9(5) ?
C1 N1 C2 C3 . . . . 178.6(3) ?
N1 C2 C3 C4 . . . . 1.0(5) ?
C2 C3 C4 C5 . . . . -0.3(5) ?
C3 C4 C5 C6 . . . . -0.5(5) ?
C7 N2 C6 N1 . . . . 0.2(4) ?
C7 N2 C6 C5 . . . . -179.7(3) ?
C2 N1 C6 N2 . . . . -179.7(3) ?
C1 N1 C6 N2 . . . . 0.8(4) ?
C2 N1 C6 C5 . . . . 0.2(4) ?
C1 N1 C6 C5 . . . . -179.3(3) ?
C4 C5 C6 N2 . . . . -179.6(3) ?
C4 C5 C6 N1 . . . . 0.5(4) ?
C6 N2 C7 C9 . . . . -0.1(4) ?
C6 N2 C7 C8 . . . . -178.8(3) ?
N2 C7 C9 C1 . . . . -1.0(4) ?
C8 C7 C9 C1 . . . . 177.6(3) ?
N2 C7 C9 C10 . . . . -178.2(3) ?
C8 C7 C9 C10 . . . . 0.4(5) ?
O C1 C9 C7 . . . . -176.9(3) ?
N1 C1 C9 C7 . . . . 1.8(4) ?
O C1 C9 C10 . . . . 0.6(4) ?
N1 C1 C9 C10 . . . . 179.3(2) ?
C7 C9 C10 C11 . . . . 90.7(3) ?
C1 C9 C10 C11 . . . . -86.6(3) ?
C9 C10 C11 Cl . . . . 178.6(2) ?

loop_
_cod_related_entry_id
_cod_related_entry_database
_cod_related_entry_code
1 ChemSpider 714516
